data_4024169
loop_
_publ_author_name
'Lor\'and Kiss'
'Sven Mangelinckx'
'Reijo Sillanp\"a\"a'
'Ferenc F\"ul\"op'
'Norbert De Kimpe'

_publ_section_title
;
 An Easy Stereoselective Access to \b,\g-Aziridino \a-Amino
 Ester Derivatives via Mannich Reaction of Benzophenone Imines
 of Glycine Esters with N-Sulfonyl \a-Chloroaldimines
;
_journal_name_full 'Journal of Organic Chemistry'
_journal_page_first 7199
_journal_page_last 7206
_journal_paper_doi 10.1021/jo0710634
_journal_volume 72
_journal_year 2007
_chemical_compound_source 'synthesis as described'
_chemical_formula_moiety 'C30 H34 N2 O4 S'
_chemical_formula_sum 'C30 H34 N2 O4 S'
_chemical_formula_weight 518.65
_chemical_name_systematic
;
 ?
;
_space_group_IT_number 2
_symmetry_cell_setting triclinic
_symmetry_Int_Tables_number 2
_symmetry_space_group_name_Hall '-P 1'
_symmetry_space_group_name_H-M 'P -1'
_atom_sites_solution_hydrogens geom
_atom_sites_solution_primary direct
_atom_sites_solution_secondary difmap
_cell_angle_alpha 75.349(2)
_cell_angle_beta 74.192(2)
_cell_angle_gamma 80.609(2)
_cell_formula_units_Z 2
_cell_length_a 9.7446(4)
_cell_length_b 10.6546(3)
_cell_length_c 14.6097(5)
_cell_measurement_reflns_used 5066
_cell_measurement_temperature 173(2)
_cell_measurement_theta_max 26.733
_cell_measurement_theta_min 0.407
_cell_measurement_wavelength 0.71073
_cell_volume 1404.77(8)
_computing_cell_refinement 'HKL Scalepack (Otwinowski & Minor 1997)'
_computing_data_collection 'Collect (Bruker AXS BV, 1997-2004)'
_computing_data_reduction 'HKL Denzo and Scalepack (Otwinowski & Minor 1997)'
_computing_molecular_graphics 'Ortep-3 for Windows (Farrugia, 1997)'
_computing_publication_material 'WinGX publication routines (Farrugia, 1999)'
_computing_structure_refinement 'SHELXL-97 (Sheldrick, 1997)'
_computing_structure_solution 'SHELXS-97 (Sheldrick, 1997)'
_diffrn_ambient_temperature 173(2)
_diffrn_detector 'CCD plate'
_diffrn_detector_area_resol_mean 9
_diffrn_measured_fraction_theta_full 0.982
_diffrn_measured_fraction_theta_max 0.982
_diffrn_measurement_device '95mm CCD camera on \k-goniostat'
_diffrn_measurement_device_type KappaCCD
_diffrn_measurement_method 'CCD rotation images, thick slices'
_diffrn_radiation_monochromator 'horizonally mounted graphite crystal'
_diffrn_radiation_probe x-ray
_diffrn_radiation_type MoK\a
_diffrn_radiation_wavelength 0.71073
_diffrn_reflns_av_R_equivalents 0.0477
_diffrn_reflns_av_unetI/netI 0.0714
_diffrn_reflns_limit_h_max 12
_diffrn_reflns_limit_h_min -11
_diffrn_reflns_limit_k_max 13
_diffrn_reflns_limit_k_min -12
_diffrn_reflns_limit_l_max 18
_diffrn_reflns_limit_l_min -18
_diffrn_reflns_number 9947
_diffrn_reflns_theta_full 26.63
_diffrn_reflns_theta_max 26.63
_diffrn_reflns_theta_min 2.68
_diffrn_source 'Enraf Nonius FR590'
_exptl_absorpt_coefficient_mu 0.152
_exptl_absorpt_correction_type none
_exptl_crystal_colour colourless
_exptl_crystal_density_diffrn 1.226
_exptl_crystal_density_method 'not measured'
_exptl_crystal_description block
_exptl_crystal_F_000 552
_exptl_crystal_size_max 0.3
_exptl_crystal_size_mid 0.28
_exptl_crystal_size_min 0.26
_refine_diff_density_max 0.256
_refine_diff_density_min -0.33
_refine_diff_density_rms 0.056
_refine_ls_extinction_method none
_refine_ls_goodness_of_fit_ref 1.074
_refine_ls_hydrogen_treatment constr
_refine_ls_matrix_type full
_refine_ls_number_parameters 340
_refine_ls_number_reflns 5809
_refine_ls_number_restraints 0
_refine_ls_restrained_S_all 1.074
_refine_ls_R_factor_all 0.1031
_refine_ls_R_factor_gt 0.061
_refine_ls_shift/su_max 0
_refine_ls_shift/su_mean 0
_refine_ls_structure_factor_coef Fsqd
_refine_ls_weighting_details 'calc w=1/[\s^2^(Fo^2^)+(0.0173P)^2^+1.3147P] where P=(Fo^2^+2Fc^2^)/3'
_refine_ls_weighting_scheme calc
_refine_ls_wR_factor_gt 0.1031
_refine_ls_wR_factor_ref 0.1192
_reflns_number_gt 3985
_reflns_number_total 5809
_reflns_threshold_expression >2sigma(I)
_cod_data_source_file jo0710634-File003_3.cif
_cod_data_source_block lk146=19ac
_cod_database_code 4024169

loop_
_symmetry_equiv_pos_as_xyz
'x, y, z'
'-x, -y, -z'

loop_
_atom_site_label
_atom_site_type_symbol
_atom_site_fract_x
_atom_site_fract_y
_atom_site_fract_z
_atom_site_U_iso_or_equiv
_atom_site_adp_type
_atom_site_occupancy
_atom_site_symmetry_multiplicity
_atom_site_calc_flag
_atom_site_refinement_flags
_atom_site_disorder_assembly
_atom_site_disorder_group
S1 S 0.05113(7) 0.47619(6) 0.78689(5) 0.02757(16) Uani 1 1 d . . .
O1 O 0.2788(2) 0.30049(18) 0.58634(13) 0.0345(5) Uani 1 1 d . . .
O2 O 0.26606(19) 0.08449(17) 0.60561(12) 0.0298(4) Uani 1 1 d . . .
O3 O 0.1616(2) 0.54564(17) 0.71522(14) 0.0356(5) Uani 1 1 d . . .
O4 O -0.0107(2) 0.52027(18) 0.87624(14) 0.0368(5) Uani 1 1 d . . .
N1 N 0.4503(2) 0.11901(19) 0.73442(14) 0.0235(5) Uani 1 1 d . . .
N4 N 0.1042(2) 0.31770(19) 0.81548(14) 0.0245(5) Uani 1 1 d . . .
C1 C 0.2797(3) 0.1910(3) 0.63394(18) 0.0253(6) Uani 1 1 d . . .
C2 C 0.2967(3) 0.1530(2) 0.73902(17) 0.0229(5) Uani 1 1 d . . .
H2 H 0.2392 0.0796 0.7791 0.027 Uiso 1 1 calc R . .
C3 C 0.2581(3) 0.2710(2) 0.78375(17) 0.0237(5) Uani 1 1 d . . .
H3 H 0.3221 0.3422 0.7511 0.028 Uiso 1 1 calc R . .
C5 C 0.1939(3) 0.2649(3) 0.88943(18) 0.0303(6) Uani 1 1 d . . .
C6 C 0.4973(3) 0.0108(2) 0.78376(17) 0.0229(5) Uani 1 1 d . . .
C7 C 0.4104(3) -0.0997(2) 0.84282(18) 0.0252(5) Uani 1 1 d . . .
C8 C 0.3371(3) -0.1611(2) 0.7997(2) 0.0285(6) Uani 1 1 d . . .
H8 H 0.3434 -0.1342 0.7316 0.034 Uiso 1 1 calc R . .
C9 C 0.2551(3) -0.2613(3) 0.8555(2) 0.0389(7) Uani 1 1 d . . .
H9 H 0.2060 -0.3033 0.8255 0.047 Uiso 1 1 calc R . .
C10 C 0.2448(3) -0.3001(3) 0.9545(2) 0.0436(8) Uani 1 1 d . . .
H10 H 0.1878 -0.3680 0.9929 0.052 Uiso 1 1 calc R . .
C11 C 0.3178(4) -0.2400(3) 0.9979(2) 0.0456(8) Uani 1 1 d . . .
H11 H 0.3099 -0.2661 1.0661 0.055 Uiso 1 1 calc R . .
C12 C 0.4021(3) -0.1418(3) 0.9421(2) 0.0350(7) Uani 1 1 d . . .
H12 H 0.4546 -0.1031 0.9719 0.042 Uiso 1 1 calc R . .
C13 C 0.6524(3) -0.0061(2) 0.78310(17) 0.0231(5) Uani 1 1 d . . .
C14 C 0.7286(3) -0.1293(2) 0.79539(18) 0.0272(6) Uani 1 1 d . . .
H14 H 0.6797 -0.2046 0.8087 0.033 Uiso 1 1 calc R . .
C15 C 0.8745(3) -0.1436(3) 0.7885(2) 0.0331(6) Uani 1 1 d . . .
H15 H 0.9259 -0.2279 0.7951 0.040 Uiso 1 1 calc R . .
C16 C 0.9451(3) -0.0347(3) 0.7720(2) 0.0369(7) Uani 1 1 d . . .
H16 H 1.0453 -0.0441 0.7673 0.044 Uiso 1 1 calc R . .
C17 C 0.8705(3) 0.0880(3) 0.7623(2) 0.0375(7) Uani 1 1 d . . .
H17 H 0.9191 0.1625 0.7524 0.045 Uiso 1 1 calc R . .
C18 C 0.7252(3) 0.1024(3) 0.76699(19) 0.0305(6) Uani 1 1 d . . .
H18 H 0.6748 0.1871 0.7592 0.037 Uiso 1 1 calc R . .
C19 C -0.0898(3) 0.4740(2) 0.73355(19) 0.0287(6) Uani 1 1 d . . .
C20 C -0.2297(3) 0.5075(3) 0.7817(2) 0.0389(7) Uani 1 1 d . . .
H20 H -0.2492 0.5306 0.8430 0.047 Uiso 1 1 calc R . .
C21 C -0.3402(3) 0.5069(3) 0.7393(2) 0.0498(8) Uani 1 1 d . . .
H21 H -0.4359 0.5310 0.7718 0.060 Uiso 1 1 calc R . .
C22 C -0.3146(3) 0.4721(3) 0.6506(2) 0.0480(8) Uani 1 1 d . . .
C23 C -0.1727(4) 0.4382(3) 0.6040(2) 0.0459(8) Uani 1 1 d . . .
H23 H -0.1532 0.4130 0.5434 0.055 Uiso 1 1 calc R . .
C24 C -0.0602(3) 0.4404(3) 0.6441(2) 0.0372(7) Uani 1 1 d . . .
H24 H 0.0358 0.4192 0.6109 0.045 Uiso 1 1 calc R . .
C25 C -0.4347(4) 0.4696(4) 0.6043(3) 0.0748(13) Uani 1 1 d . . .
H25A H -0.4500 0.3789 0.6101 0.112 Uiso 1 1 calc R . .
H25B H -0.4091 0.5132 0.5352 0.112 Uiso 1 1 calc R . .
H25C H -0.5228 0.5149 0.6374 0.112 Uiso 1 1 calc R . .
C26 C 0.2461(3) 0.0959(3) 0.50547(19) 0.0362(7) Uani 1 1 d . . .
C27 C 0.1120(3) 0.1848(4) 0.4918(2) 0.0502(9) Uani 1 1 d . . .
H27A H 0.0319 0.1585 0.5475 0.075 Uiso 1 1 calc R . .
H27B H 0.0897 0.1786 0.4317 0.075 Uiso 1 1 calc R . .
H27C H 0.1276 0.2750 0.4874 0.075 Uiso 1 1 calc R . .
C28 C 0.3789(3) 0.1443(3) 0.4300(2) 0.0410(7) Uani 1 1 d . . .
H28A H 0.3924 0.2306 0.4362 0.061 Uiso 1 1 calc R . .
H28B H 0.3671 0.1501 0.3645 0.061 Uiso 1 1 calc R . .
H28C H 0.4630 0.0834 0.4405 0.061 Uiso 1 1 calc R . .
C29 C 0.2315(4) -0.0439(3) 0.5065(2) 0.0556(10) Uani 1 1 d . . .
H29A H 0.3177 -0.0994 0.5197 0.083 Uiso 1 1 calc R . .
H29B H 0.2198 -0.0489 0.4431 0.083 Uiso 1 1 calc R . .
H29C H 0.1475 -0.0738 0.5576 0.083 Uiso 1 1 calc R . .
C30 C 0.2439(3) 0.3559(3) 0.9354(2) 0.0451(8) Uani 1 1 d . . .
H30A H 0.3242 0.3112 0.9633 0.068 Uiso 1 1 calc R . .
H30B H 0.1648 0.3821 0.9871 0.068 Uiso 1 1 calc R . .
H30C H 0.2749 0.4335 0.8857 0.068 Uiso 1 1 calc R . .
C31 C 0.1422(3) 0.1416(3) 0.9590(2) 0.0433(8) Uani 1 1 d . . .
H31A H 0.1093 0.0896 0.9241 0.065 Uiso 1 1 calc R . .
H31B H 0.0629 0.1639 1.0119 0.065 Uiso 1 1 calc R . .
H31C H 0.2210 0.0910 0.9862 0.065 Uiso 1 1 calc R . .

loop_
_atom_site_aniso_label
_atom_site_aniso_U_11
_atom_site_aniso_U_22
_atom_site_aniso_U_33
_atom_site_aniso_U_23
_atom_site_aniso_U_13
_atom_site_aniso_U_12
S1 0.0282(4) 0.0221(3) 0.0317(3) -0.0054(3) -0.0077(3) -0.0004(3)
O1 0.0454(12) 0.0287(10) 0.0285(10) -0.0034(8) -0.0111(9) -0.0021(9)
O2 0.0351(11) 0.0321(10) 0.0263(9) -0.0089(8) -0.0093(8) -0.0081(8)
O3 0.0359(11) 0.0272(10) 0.0405(11) 0.0001(8) -0.0086(9) -0.0078(8)
O4 0.0435(12) 0.0315(10) 0.0370(11) -0.0161(9) -0.0099(9) 0.0057(9)
N1 0.0230(11) 0.0236(11) 0.0238(10) -0.0060(9) -0.0053(9) -0.0018(9)
N4 0.0230(11) 0.0243(11) 0.0246(10) -0.0043(9) -0.0057(9) 0.0009(9)
C1 0.0188(13) 0.0320(15) 0.0260(13) -0.0094(12) -0.0047(10) -0.0013(11)
C2 0.0214(13) 0.0230(12) 0.0239(12) -0.0045(10) -0.0050(10) -0.0034(10)
C3 0.0218(13) 0.0252(13) 0.0245(12) -0.0052(11) -0.0064(11) -0.0022(10)
C5 0.0331(15) 0.0332(15) 0.0258(13) -0.0117(12) -0.0118(12) 0.0093(12)
C6 0.0264(13) 0.0234(13) 0.0207(12) -0.0081(10) -0.0053(10) -0.0032(10)
C7 0.0227(13) 0.0223(13) 0.0293(13) -0.0050(11) -0.0060(11) -0.0006(10)
C8 0.0282(14) 0.0243(13) 0.0352(14) -0.0065(11) -0.0118(12) -0.0023(11)
C9 0.0343(16) 0.0273(15) 0.0550(19) -0.0074(14) -0.0096(14) -0.0073(12)
C10 0.0382(18) 0.0298(15) 0.0526(19) -0.0016(14) 0.0037(15) -0.0121(13)
C11 0.056(2) 0.0378(17) 0.0338(16) 0.0002(13) -0.0006(15) -0.0099(15)
C12 0.0445(18) 0.0300(15) 0.0318(14) -0.0049(12) -0.0110(13) -0.0074(13)
C13 0.0246(13) 0.0256(13) 0.0191(12) -0.0044(10) -0.0064(10) -0.0009(10)
C14 0.0292(15) 0.0234(13) 0.0313(14) -0.0071(11) -0.0105(12) -0.0020(11)
C15 0.0355(16) 0.0272(14) 0.0361(15) -0.0064(12) -0.0121(13) 0.0038(12)
C16 0.0263(15) 0.0425(17) 0.0400(16) -0.0032(13) -0.0102(13) -0.0039(13)
C17 0.0327(16) 0.0329(15) 0.0476(17) -0.0008(13) -0.0145(14) -0.0103(12)
C18 0.0321(15) 0.0242(13) 0.0356(15) -0.0032(12) -0.0117(12) -0.0028(11)
C19 0.0277(14) 0.0217(13) 0.0334(14) 0.0018(11) -0.0100(12) -0.0014(11)
C20 0.0315(16) 0.0358(16) 0.0418(16) 0.0004(13) -0.0084(13) 0.0030(13)
C21 0.0298(17) 0.054(2) 0.054(2) 0.0135(16) -0.0122(15) -0.0062(15)
C22 0.0411(19) 0.0426(18) 0.057(2) 0.0207(15) -0.0264(16) -0.0189(15)
C23 0.057(2) 0.0430(18) 0.0413(17) 0.0040(14) -0.0250(16) -0.0141(16)
C24 0.0372(17) 0.0352(16) 0.0386(16) -0.0050(13) -0.0137(13) 0.0009(13)
C25 0.061(3) 0.091(3) 0.070(2) 0.034(2) -0.038(2) -0.043(2)
C26 0.0407(17) 0.0523(18) 0.0232(13) -0.0160(13) -0.0107(12) -0.0084(14)
C27 0.0408(19) 0.081(3) 0.0363(17) -0.0199(17) -0.0166(14) -0.0048(17)
C28 0.0401(18) 0.0554(19) 0.0285(14) -0.0132(14) -0.0068(13) -0.0041(15)
C29 0.071(2) 0.065(2) 0.0442(18) -0.0266(17) -0.0104(17) -0.0272(19)
C30 0.0493(19) 0.0519(19) 0.0446(18) -0.0282(15) -0.0238(15) 0.0140(15)
C31 0.051(2) 0.0402(17) 0.0256(14) -0.0030(13) 0.0014(14) 0.0092(14)

loop_
_atom_type_symbol
_atom_type_description
_atom_type_scat_dispersion_real
_atom_type_scat_dispersion_imag
_atom_type_scat_source
C C 0.0033 0.0016 'International Tables Vol C Tables 4.2.6.8 and 6.1.1.4'
H H 0 0 'International Tables Vol C Tables 4.2.6.8 and 6.1.1.4'
N N 0.0061 0.0033 'International Tables Vol C Tables 4.2.6.8 and 6.1.1.4'
O O 0.0106 0.006 'International Tables Vol C Tables 4.2.6.8 and 6.1.1.4'
S S 0.1246 0.1234 'International Tables Vol C Tables 4.2.6.8 and 6.1.1.4'

loop_
_geom_angle_atom_site_label_1
_geom_angle_atom_site_label_2
_geom_angle_atom_site_label_3
_geom_angle
_geom_angle_site_symmetry_1
_geom_angle_site_symmetry_3
_geom_angle_publ_flag
O3 S1 O4 118.42(12) . . ?
O3 S1 N4 111.22(11) . . ?
O4 S1 N4 108.13(11) . . ?
O3 S1 C19 109.11(12) . . ?
O4 S1 C19 107.52(13) . . ?
N4 S1 C19 100.96(11) . . ?
C1 O2 C26 120.1(2) . . ?
C6 N1 C2 121.5(2) . . ?
C3 N4 C5 59.50(15) . . ?
C3 N4 S1 119.52(16) . . ?
C5 N4 S1 120.96(16) . . ?
O1 C1 O2 126.5(2) . . ?
O1 C1 C2 123.8(2) . . ?
O2 C1 C2 109.7(2) . . ?
N1 C2 C3 104.11(19) . . ?
N1 C2 C1 107.36(19) . . ?
C3 C2 C1 109.8(2) . . ?
N1 C2 H2 111.7 . . ?
C3 C2 H2 111.7 . . ?
C1 C2 H2 111.7 . . ?
N4 C3 C5 61.24(16) . . ?
N4 C3 C2 118.5(2) . . ?
C5 C3 C2 123.8(2) . . ?
N4 C3 H3 114.3 . . ?
C5 C3 H3 114.3 . . ?
C2 C3 H3 114.3 . . ?
C3 C5 C31 122.2(2) . . ?
C3 C5 C30 117.0(2) . . ?
C31 C5 C30 114.6(2) . . ?
C3 C5 N4 59.26(15) . . ?
C31 C5 N4 111.8(2) . . ?
C30 C5 N4 120.7(2) . . ?
N1 C6 C13 116.8(2) . . ?
N1 C6 C7 126.2(2) . . ?
C13 C6 C7 117.1(2) . . ?
C12 C7 C8 119.0(2) . . ?
C12 C7 C6 119.9(2) . . ?
C8 C7 C6 121.0(2) . . ?
C9 C8 C7 120.4(3) . . ?
C9 C8 H8 119.8 . . ?
C7 C8 H8 119.8 . . ?
C10 C9 C8 120.0(3) . . ?
C10 C9 H9 120.0 . . ?
C8 C9 H9 120.0 . . ?
C9 C10 C11 119.9(3) . . ?
C9 C10 H10 120.0 . . ?
C11 C10 H10 120.0 . . ?
C10 C11 C12 120.2(3) . . ?
C10 C11 H11 119.9 . . ?
C12 C11 H11 119.9 . . ?
C11 C12 C7 120.4(3) . . ?
C11 C12 H12 119.8 . . ?
C7 C12 H12 119.8 . . ?
C18 C13 C14 118.6(2) . . ?
C18 C13 C6 120.1(2) . . ?
C14 C13 C6 121.3(2) . . ?
C15 C14 C13 120.9(2) . . ?
C15 C14 H14 119.6 . . ?
C13 C14 H14 119.6 . . ?
C16 C15 C14 119.7(3) . . ?
C16 C15 H15 120.2 . . ?
C14 C15 H15 120.2 . . ?
C15 C16 C17 120.2(3) . . ?
C15 C16 H16 119.9 . . ?
C17 C16 H16 119.9 . . ?
C16 C17 C18 120.1(3) . . ?
C16 C17 H17 119.9 . . ?
C18 C17 H17 119.9 . . ?
C17 C18 C13 120.5(2) . . ?
C17 C18 H18 119.8 . . ?
C13 C18 H18 119.8 . . ?
C24 C19 C20 120.9(3) . . ?
C24 C19 S1 119.9(2) . . ?
C20 C19 S1 119.2(2) . . ?
C21 C20 C19 119.2(3) . . ?
C21 C20 H20 120.4 . . ?
C19 C20 H20 120.4 . . ?
C20 C21 C22 121.5(3) . . ?
C20 C21 H21 119.3 . . ?
C22 C21 H21 119.3 . . ?
C21 C22 C23 118.1(3) . . ?
C21 C22 C25 121.9(3) . . ?
C23 C22 C25 119.9(3) . . ?
C24 C23 C22 121.4(3) . . ?
C24 C23 H23 119.3 . . ?
C22 C23 H23 119.3 . . ?
C23 C24 C19 119.0(3) . . ?
C23 C24 H24 120.5 . . ?
C19 C24 H24 120.5 . . ?
C22 C25 H25A 109.5 . . ?
C22 C25 H25B 109.5 . . ?
H25A C25 H25B 109.5 . . ?
C22 C25 H25C 109.5 . . ?
H25A C25 H25C 109.5 . . ?
H25B C25 H25C 109.5 . . ?
O2 C26 C27 110.1(2) . . ?
O2 C26 C29 102.1(2) . . ?
C27 C26 C29 111.8(3) . . ?
O2 C26 C28 109.3(2) . . ?
C27 C26 C28 112.0(3) . . ?
C29 C26 C28 111.1(3) . . ?
C26 C27 H27A 109.5 . . ?
C26 C27 H27B 109.5 . . ?
H27A C27 H27B 109.5 . . ?
C26 C27 H27C 109.5 . . ?
H27A C27 H27C 109.5 . . ?
H27B C27 H27C 109.5 . . ?
C26 C28 H28A 109.5 . . ?
C26 C28 H28B 109.5 . . ?
H28A C28 H28B 109.5 . . ?
C26 C28 H28C 109.5 . . ?
H28A C28 H28C 109.5 . . ?
H28B C28 H28C 109.5 . . ?
C26 C29 H29A 109.5 . . ?
C26 C29 H29B 109.5 . . ?
H29A C29 H29B 109.5 . . ?
C26 C29 H29C 109.5 . . ?
H29A C29 H29C 109.5 . . ?
H29B C29 H29C 109.5 . . ?
C5 C30 H30A 109.5 . . ?
C5 C30 H30B 109.5 . . ?
H30A C30 H30B 109.5 . . ?
C5 C30 H30C 109.5 . . ?
H30A C30 H30C 109.5 . . ?
H30B C30 H30C 109.5 . . ?
C5 C31 H31A 109.5 . . ?
C5 C31 H31B 109.5 . . ?
H31A C31 H31B 109.5 . . ?
C5 C31 H31C 109.5 . . ?
H31A C31 H31C 109.5 . . ?
H31B C31 H31C 109.5 . . ?

loop_
_geom_bond_atom_site_label_1
_geom_bond_atom_site_label_2
_geom_bond_distance
_geom_bond_site_symmetry_2
_geom_bond_publ_flag
S1 O3 1.4340(19) . ?
S1 O4 1.4412(19) . ?
S1 N4 1.664(2) . ?
S1 C19 1.760(3) . ?
O1 C1 1.198(3) . ?
O2 C1 1.339(3) . ?
O2 C26 1.500(3) . ?
N1 C6 1.282(3) . ?
N1 C2 1.469(3) . ?
N4 C3 1.485(3) . ?
N4 C5 1.514(3) . ?
C1 C2 1.533(3) . ?
C2 C3 1.509(3) . ?
C2 H2 1.0000 . ?
C3 C5 1.488(3) . ?
C3 H3 1.0000 . ?
C5 C31 1.508(4) . ?
C5 C30 1.514(4) . ?
C6 C13 1.491(3) . ?
C6 C7 1.504(3) . ?
C7 C12 1.389(4) . ?
C7 C8 1.393(3) . ?
C8 C9 1.389(4) . ?
C8 H8 0.9500 . ?
C9 C10 1.381(4) . ?
C9 H9 0.9500 . ?
C10 C11 1.384(4) . ?
C10 H10 0.9500 . ?
C11 C12 1.385(4) . ?
C11 H11 0.9500 . ?
C12 H12 0.9500 . ?
C13 C18 1.391(3) . ?
C13 C14 1.394(3) . ?
C14 C15 1.383(4) . ?
C14 H14 0.9500 . ?
C15 C16 1.380(4) . ?
C15 H15 0.9500 . ?
C16 C17 1.381(4) . ?
C16 H16 0.9500 . ?
C17 C18 1.384(4) . ?
C17 H17 0.9500 . ?
C18 H18 0.9500 . ?
C19 C24 1.384(4) . ?
C19 C20 1.387(4) . ?
C20 C21 1.383(4) . ?
C20 H20 0.9500 . ?
C21 C22 1.384(5) . ?
C21 H21 0.9500 . ?
C22 C23 1.398(5) . ?
C22 C25 1.510(4) . ?
C23 C24 1.383(4) . ?
C23 H23 0.9500 . ?
C24 H24 0.9500 . ?
C25 H25A 0.9800 . ?
C25 H25B 0.9800 . ?
C25 H25C 0.9800 . ?
C26 C27 1.513(4) . ?
C26 C29 1.515(4) . ?
C26 C28 1.519(4) . ?
C27 H27A 0.9800 . ?
C27 H27B 0.9800 . ?
C27 H27C 0.9800 . ?
C28 H28A 0.9800 . ?
C28 H28B 0.9800 . ?
C28 H28C 0.9800 . ?
C29 H29A 0.9800 . ?
C29 H29B 0.9800 . ?
C29 H29C 0.9800 . ?
C30 H30A 0.9800 . ?
C30 H30B 0.9800 . ?
C30 H30C 0.9800 . ?
C31 H31A 0.9800 . ?
C31 H31B 0.9800 . ?
C31 H31C 0.9800 . ?

loop_
_geom_torsion_atom_site_label_1
_geom_torsion_atom_site_label_2
_geom_torsion_atom_site_label_3
_geom_torsion_atom_site_label_4
_geom_torsion
_geom_torsion_site_symmetry_1
_geom_torsion_site_symmetry_2
_geom_torsion_site_symmetry_3
_geom_torsion_site_symmetry_4
_geom_torsion_publ_flag
O3 S1 N4 C3 12.5(2) . . . . ?
O4 S1 N4 C3 -119.10(18) . . . . ?
C19 S1 N4 C3 128.19(18) . . . . ?
O3 S1 N4 C5 82.6(2) . . . . ?
O4 S1 N4 C5 -49.0(2) . . . . ?
C19 S1 N4 C5 -161.71(19) . . . . ?
C26 O2 C1 O1 -0.5(4) . . . . ?
C26 O2 C1 C2 179.3(2) . . . . ?
C6 N1 C2 C3 115.7(2) . . . . ?
C6 N1 C2 C1 -127.9(2) . . . . ?
O1 C1 C2 N1 -92.1(3) . . . . ?
O2 C1 C2 N1 88.1(2) . . . . ?
O1 C1 C2 C3 20.5(3) . . . . ?
O2 C1 C2 C3 -159.3(2) . . . . ?
S1 N4 C3 C5 110.6(2) . . . . ?
C5 N4 C3 C2 115.0(2) . . . . ?
S1 N4 C3 C2 -134.32(19) . . . . ?
N1 C2 C3 N4 -169.27(19) . . . . ?
C1 C2 C3 N4 76.0(3) . . . . ?
N1 C2 C3 C5 -96.5(3) . . . . ?
C1 C2 C3 C5 148.8(2) . . . . ?
N4 C3 C5 C31 97.8(3) . . . . ?
C2 C3 C5 C31 -8.9(4) . . . . ?
N4 C3 C5 C30 -111.4(3) . . . . ?
C2 C3 C5 C30 141.9(3) . . . . ?
C2 C3 C5 N4 -106.7(3) . . . . ?
S1 N4 C5 C3 -108.27(19) . . . . ?
C3 N4 C5 C31 -115.4(2) . . . . ?
S1 N4 C5 C31 136.29(19) . . . . ?
C3 N4 C5 C30 105.1(3) . . . . ?
S1 N4 C5 C30 -3.1(3) . . . . ?
C2 N1 C6 C13 -172.6(2) . . . . ?
C2 N1 C6 C7 6.8(4) . . . . ?
N1 C6 C7 C12 -121.1(3) . . . . ?
C13 C6 C7 C12 58.3(3) . . . . ?
N1 C6 C7 C8 58.8(3) . . . . ?
C13 C6 C7 C8 -121.8(3) . . . . ?
C12 C7 C8 C9 1.1(4) . . . . ?
C6 C7 C8 C9 -178.8(2) . . . . ?
C7 C8 C9 C10 0.5(4) . . . . ?
C8 C9 C10 C11 -0.8(5) . . . . ?
C9 C10 C11 C12 -0.6(5) . . . . ?
C10 C11 C12 C7 2.2(5) . . . . ?
C8 C7 C12 C11 -2.5(4) . . . . ?
C6 C7 C12 C11 177.4(3) . . . . ?
N1 C6 C13 C18 26.1(3) . . . . ?
C7 C6 C13 C18 -153.4(2) . . . . ?
N1 C6 C13 C14 -151.9(2) . . . . ?
C7 C6 C13 C14 28.6(3) . . . . ?
C18 C13 C14 C15 -2.1(4) . . . . ?
C6 C13 C14 C15 175.9(2) . . . . ?
C13 C14 C15 C16 1.8(4) . . . . ?
C14 C15 C16 C17 -0.1(4) . . . . ?
C15 C16 C17 C18 -1.4(4) . . . . ?
C16 C17 C18 C13 1.1(4) . . . . ?
C14 C13 C18 C17 0.7(4) . . . . ?
C6 C13 C18 C17 -177.4(2) . . . . ?
O3 S1 C19 C24 47.7(2) . . . . ?
O4 S1 C19 C24 177.3(2) . . . . ?
N4 S1 C19 C24 -69.5(2) . . . . ?
O3 S1 C19 C20 -131.7(2) . . . . ?
O4 S1 C19 C20 -2.1(2) . . . . ?
N4 S1 C19 C20 111.1(2) . . . . ?
C24 C19 C20 C21 0.0(4) . . . . ?
S1 C19 C20 C21 179.4(2) . . . . ?
C19 C20 C21 C22 0.8(5) . . . . ?
C20 C21 C22 C23 -0.5(5) . . . . ?
C20 C21 C22 C25 179.2(3) . . . . ?
C21 C22 C23 C24 -0.7(4) . . . . ?
C25 C22 C23 C24 179.5(3) . . . . ?
C22 C23 C24 C19 1.6(4) . . . . ?
C20 C19 C24 C23 -1.2(4) . . . . ?
S1 C19 C24 C23 179.4(2) . . . . ?
C1 O2 C26 C27 -59.5(3) . . . . ?
C1 O2 C26 C29 -178.4(2) . . . . ?
C1 O2 C26 C28 63.9(3) . . . . ?
